data_2108802
loop_
_publ_author_name
'Hamilton, Victoria'
'Harris, Connah'
'Hall, Charlie L.'
'Potticary, Jason'
'Cremeens, Matthew E.'
'D'Ambruoso, Gemma D.'
'Matsumoto, Masaomi'
'Warren, Stephen D.'
'Pridmore, Natalie E.'
'Sparkes, Hazel A.'
'Hall, Simon R.'

_publ_section_title
;
 Structural effects of halogen bonding in iodochalcones
;
_journal_issue 3
_journal_name_full 'Acta Crystallographica Section B'
_journal_page_first
;
;
_journal_paper_doi 10.1107/S2052520621002961
_journal_volume 77
_journal_year 2021
_chemical_formula_iupac 'C15 H10 I N O3'
_chemical_formula_moiety 'C15 H10 I N O3'
_chemical_formula_sum 'C15 H10 I N O3'
_chemical_formula_weight 379.14
_chemical_name_common
;
4'-Iodo-4-nitrochalcone
;
_chemical_name_systematic
;
(2<i>E</i>)-1-(4-Iodophenyl)-3-(4-nitrophenyl)prop-2-en-1-one
;
_space_group_crystal_system monoclinic
_space_group_IT_number 14
_space_group_name_Hall '-P 2ybc'
_space_group_name_H-M_alt 'P 1 21/c 1'
_atom_sites_solution_hydrogens geom
_atom_sites_solution_primary iterative
_atom_sites_solution_secondary difmap
_audit_creation_date 2020-11-26
_audit_creation_method
;
Olex2 1.2
(compiled 2018.05.29 svn.r3508 for OlexSys, GUI svn.r5506)
;
_cell_angle_alpha 90
_cell_angle_beta 94.427(2)
_cell_angle_gamma 90
_cell_formula_units_Z 8
_cell_length_a 17.9016(7)
_cell_length_b 5.8824(2)
_cell_length_c 25.4871(9)
_cell_measurement_reflns_used 8739
_cell_measurement_temperature 100
_cell_measurement_theta_max 29.59
_cell_measurement_theta_min 2.28
_cell_volume 2675.90(17)
_computing_cell_refinement 'SAINT (Bruker, 2016)'
_computing_data_collection 'APEX2 (Bruker, 2016)'
_computing_data_reduction 'SAINT (Bruker, 2016)'
_computing_molecular_graphics 'OLEX2 (Dolomanov et al., 2009)'
_computing_publication_material 'OLEX2 (Dolomanov et al., 2009)'
_computing_structure_refinement 'SHELXL2018 (Sheldrick, 2015b)'
_computing_structure_solution
;
SUPERFLIP (Palatinus & Chapuis, 2007; Palatinus & van der Lee, 2008;
Palatinus et al., 2012)
;
_diffrn_ambient_temperature 100
_diffrn_detector 'Bruker area detector'
_diffrn_detector_type 'CCD area detector'
_diffrn_measured_fraction_theta_full 1.000
_diffrn_measured_fraction_theta_max 1.000
_diffrn_measurement_device 'Bruker APEXII Kappa CCD area detector'
_diffrn_measurement_device_type 'Bruker APEXII Kappa CCD area detector'
_diffrn_measurement_method '\f and \w scans'
_diffrn_radiation_monochromator graphite
_diffrn_radiation_type MoK\a
_diffrn_radiation_wavelength 0.71073
_diffrn_reflns_av_R_equivalents 0.0511
_diffrn_reflns_av_unetI/netI 0.0374
_diffrn_reflns_Laue_measured_fraction_full 1.000
_diffrn_reflns_Laue_measured_fraction_max 1.000
_diffrn_reflns_limit_h_max 23
_diffrn_reflns_limit_h_min -23
_diffrn_reflns_limit_k_max 7
_diffrn_reflns_limit_k_min -7
_diffrn_reflns_limit_l_max 33
_diffrn_reflns_limit_l_min -33
_diffrn_reflns_number 36371
_diffrn_reflns_point_group_measured_fraction_full 1.000
_diffrn_reflns_point_group_measured_fraction_max 1.000
_diffrn_reflns_theta_full 25.242
_diffrn_reflns_theta_max 27.483
_diffrn_reflns_theta_min 1.141
_diffrn_source 'fine-focus sealed tube'
_diffrn_source_current 30.0
_diffrn_source_power 1.35
_diffrn_source_voltage 45.0
_diffrn_standards_number 0
_exptl_absorpt_coefficient_mu 2.399
_exptl_absorpt_correction_T_max 0.7460
_exptl_absorpt_correction_T_min 0.5805
_exptl_absorpt_correction_type multi-scan
_exptl_absorpt_process_details
;
(SADABS; Bruker, 2016)
;
_exptl_crystal_colour 'clear yellow'
_exptl_crystal_colour_lustre clear
_exptl_crystal_colour_primary yellow
_exptl_crystal_density_diffrn 1.882
_exptl_crystal_description plate
_exptl_crystal_F_000 1472
_exptl_crystal_recrystallization_method 'Crystallisation from Ethanol'
_exptl_crystal_size_max 0.466
_exptl_crystal_size_mid 0.186
_exptl_crystal_size_min 0.08
_refine_diff_density_max 0.916
_refine_diff_density_min -0.797
_refine_diff_density_rms 0.102
_refine_ls_extinction_method none
_refine_ls_goodness_of_fit_ref 1.029
_refine_ls_hydrogen_treatment constr
_refine_ls_matrix_type full
_refine_ls_number_parameters 361
_refine_ls_number_reflns 6154
_refine_ls_number_restraints 0
_refine_ls_restrained_S_all 1.029
_refine_ls_R_factor_all 0.0464
_refine_ls_R_factor_gt 0.0312
_refine_ls_shift/su_max 0.003
_refine_ls_shift/su_mean 0.000
_refine_ls_structure_factor_coef Fsqd
_refine_ls_weighting_details 'w=1/[\s^2^(Fo^2^)+(0.0251P)^2^+3.8267P] where P=(Fo^2^+2Fc^2^)/3'
_refine_ls_weighting_scheme calc
_refine_ls_wR_factor_gt 0.0661
_refine_ls_wR_factor_ref 0.0717
_reflns_Friedel_coverage 0.000
_reflns_number_gt 4831
_reflns_number_total 6154
_reflns_threshold_expression 'I > 2\s(I)'
_cod_data_source_file bm5139sup1.cif
_cod_data_source_block ep8p
_cod_original_cell_volume 2675.89(17)
_cod_database_code 2108802
_publcif_datablock.id {d3295efa-852d-44ad-a5e4-4250d4fae11c}

_shelx_shelxl_version_number 2018/3
_shelx_space_group_comment
;
The symmetry employed for this shelxl refinement is uniquely defined
by the following loop, which should always be used as a source of
symmetry information in preference to the above space-group names.
They are only intended as comments.
;
_exptl_absorpt_special_details
;
SADABS-2016/2 (Bruker,2016/2) was used for absorption correction. 
wR2(int) was 0.0744 before and 0.0555 after correction. The Ratio 
of minimum to maximum transmission is 0.7782. The \l/2 correction 
factor is Not present.
;
_olex2_refinement_description
;
1. Fixed Uiso
 At 1.2 times of:
  All C(H) groups
2.a Aromatic/amide H refined with riding coordinates:
 C2(H2), C3(H3), C5(H5), C6(H6), C8(H8), C9(H9), C11(H11), C12(H12), C14(H14),
 C15(H15), C17(H17), C18(H18), C20(H20), C21(H21), C23(H23), C24(H24), C26(H26),
  C27(H27), C29(H29), C30(H30)
;
_olex2_exptl_crystal_mounting_method 'Mounted on a class capillary with parafin oil'
_olex2_submission_special_instructions 'No special instructions were received'
_publcif_info_exptl_table_max_cols 5
_publcif_info_exptl_table_use_headnotes y
_publcif_funding_html
;
;

loop_
_space_group_symop_operation_xyz
'x, y, z'
'-x, y+1/2, -z+1/2'
'-x, -y, -z'
'x, -y-1/2, z-1/2'

loop_
_atom_site_label
_atom_site_type_symbol
_atom_site_fract_x
_atom_site_fract_y
_atom_site_fract_z
_atom_site_U_iso_or_equiv
_atom_site_adp_type
_atom_site_occupancy
_atom_site_site_symmetry_order
_atom_site_calc_flag
_atom_site_refinement_flags_posn
_atom_site_refinement_flags_adp
_atom_site_refinement_flags_occupancy
_atom_site_disorder_assembly
_atom_site_disorder_group
I1 I 0.46827(2) 0.18749(4) 0.89263(2) 0.02620(7) Uani 1 1 d . . . . .
O1 O 0.68944(14) 0.6988(4) 0.70781(9) 0.0251(5) Uani 1 1 d . . . . .
N1 N 0.87643(15) -0.1862(5) 0.48753(11) 0.0190(6) Uani 1 1 d . . . . .
C1 C 0.67394(18) 0.4972(5) 0.71254(13) 0.0188(7) Uani 1 1 d . . . . .
O2 O 0.92791(17) -0.1047(5) 0.46719(13) 0.0473(8) Uani 1 1 d . . . . .
C2 C 0.70117(18) 0.3212(6) 0.67699(13) 0.0214(7) Uani 1 1 d . . . . .
H2 H 0.683258 0.169560 0.678692 0.026 Uiso 1 1 calc R . . . .
O3 O 0.84712(15) -0.3676(4) 0.47756(10) 0.0300(6) Uani 1 1 d . . . . .
C3 C 0.75063(18) 0.3755(5) 0.64273(13) 0.0182(7) Uani 1 1 d . . . . .
H3 H 0.768137 0.528013 0.643582 0.022 Uiso 1 1 calc R . . . .
C4 C 0.62526(18) 0.4217(5) 0.75461(13) 0.0192(7) Uani 1 1 d . . . . .
C5 C 0.57507(19) 0.5762(5) 0.77384(13) 0.0204(7) Uani 1 1 d . . . . .
H5 H 0.571666 0.725556 0.759655 0.024 Uiso 1 1 calc R . . . .
C6 C 0.53000(19) 0.5148(6) 0.81344(14) 0.0227(7) Uani 1 1 d . . . . .
H6 H 0.495138 0.619972 0.825837 0.027 Uiso 1 1 calc R . . . .
C7 C 0.53647(18) 0.2985(6) 0.83465(13) 0.0200(7) Uani 1 1 d . . . . .
C8 C 0.58707(19) 0.1446(6) 0.81632(14) 0.0218(7) Uani 1 1 d . . . . .
H8 H 0.591796 -0.002557 0.831562 0.026 Uiso 1 1 calc R . . . .
C9 C 0.63056(18) 0.2040(5) 0.77610(13) 0.0208(7) Uani 1 1 d . . . . .
H9 H 0.664132 0.096509 0.763057 0.025 Uiso 1 1 calc R . . . .
C10 C 0.78105(17) 0.2247(5) 0.60376(12) 0.0175(7) Uani 1 1 d . . . . .
C11 C 0.84278(18) 0.2979(5) 0.57823(13) 0.0189(7) Uani 1 1 d . . . . .
H11 H 0.863488 0.443370 0.586549 0.023 Uiso 1 1 calc R . . . .
C12 C 0.87495(18) 0.1652(6) 0.54110(13) 0.0213(7) Uani 1 1 d . . . . .
H12 H 0.917650 0.216121 0.524519 0.026 Uiso 1 1 calc R . . . .
C13 C 0.84279(18) -0.0432(5) 0.52907(13) 0.0181(6) Uani 1 1 d . . . . .
C14 C 0.78134(19) -0.1245(5) 0.55299(13) 0.0193(7) Uani 1 1 d . . . . .
H14 H 0.760577 -0.269151 0.543857 0.023 Uiso 1 1 calc R . . . .
C15 C 0.75071(18) 0.0098(5) 0.59061(13) 0.0197(7) Uani 1 1 d . . . . .
H15 H 0.708800 -0.044026 0.607671 0.024 Uiso 1 1 calc R . . . .
I2 I 1.03760(2) 0.56634(4) 0.61108(2) 0.02643(7) Uani 1 1 d . . . . .
N2 N 0.61577(15) 0.1927(5) 1.01386(11) 0.0214(6) Uani 1 1 d . . . . .
O4 O 0.80218(13) 1.0460(4) 0.78924(9) 0.0234(5) Uani 1 1 d . . . . .
O5 O 0.56272(16) 0.2723(5) 1.03340(12) 0.0398(7) Uani 1 1 d . . . . .
O6 O 0.64466(14) 0.0096(4) 1.02509(10) 0.0278(6) Uani 1 1 d . . . . .
C16 C 0.81836(17) 0.8438(5) 0.78593(13) 0.0181(7) Uani 1 1 d . . . . .
C17 C 0.79033(18) 0.6748(6) 0.82274(13) 0.0204(7) Uani 1 1 d . . . . .
H17 H 0.804312 0.519674 0.820070 0.024 Uiso 1 1 calc R . . . .
C18 C 0.74621(18) 0.7376(5) 0.85914(13) 0.0191(7) Uani 1 1 d . . . . .
H18 H 0.733938 0.894580 0.860184 0.023 Uiso 1 1 calc R . . . .
C19 C 0.86846(17) 0.7688(5) 0.74496(13) 0.0167(6) Uani 1 1 d . . . . .
C20 C 0.88392(18) 0.9224(5) 0.70561(13) 0.0201(7) Uani 1 1 d . . . . .
H20 H 0.860891 1.067966 0.704996 0.024 Uiso 1 1 calc R . . . .
C21 C 0.93160(18) 0.8689(5) 0.66763(13) 0.0201(7) Uani 1 1 d . . . . .
H21 H 0.941017 0.975305 0.640879 0.024 Uiso 1 1 calc R . . . .
C22 C 0.96584(18) 0.6563(6) 0.66908(13) 0.0198(7) Uani 1 1 d . . . . .
C23 C 0.95161(18) 0.4993(5) 0.70757(13) 0.0203(7) Uani 1 1 d . . . . .
H23 H 0.975137 0.354460 0.708091 0.024 Uiso 1 1 calc R . . . .
C24 C 0.90279(18) 0.5546(5) 0.74538(13) 0.0200(7) Uani 1 1 d . . . . .
H24 H 0.892625 0.446785 0.771652 0.024 Uiso 1 1 calc R . . . .
C25 C 0.71394(18) 0.5920(5) 0.89822(13) 0.0189(7) Uani 1 1 d . . . . .
C26 C 0.65261(18) 0.6727(6) 0.92375(13) 0.0198(7) Uani 1 1 d . . . . .
H26 H 0.633272 0.819774 0.915379 0.024 Uiso 1 1 calc R . . . .
C27 C 0.61967(18) 0.5430(5) 0.96082(13) 0.0198(7) Uani 1 1 d . . . . .
H27 H 0.577232 0.596784 0.977279 0.024 Uiso 1 1 calc R . . . .
C28 C 0.65047(17) 0.3322(5) 0.97321(13) 0.0179(6) Uani 1 1 d . . . . .
C29 C 0.71203(18) 0.2460(5) 0.94951(13) 0.0189(7) Uani 1 1 d . . . . .
H29 H 0.732223 0.101136 0.959070 0.023 Uiso 1 1 calc R . . . .
C30 C 0.74283(18) 0.3765(5) 0.91181(13) 0.0198(7) Uani 1 1 d . . . . .
H30 H 0.784307 0.319533 0.894746 0.024 Uiso 1 1 calc R . . . .

loop_
_atom_site_aniso_label
_atom_site_aniso_U_11
_atom_site_aniso_U_22
_atom_site_aniso_U_33
_atom_site_aniso_U_23
_atom_site_aniso_U_13
_atom_site_aniso_U_12
I1 0.02316(12) 0.03385(13) 0.02215(12) -0.00175(10) 0.00543(9) -0.00656(10)
O1 0.0314(13) 0.0209(12) 0.0238(13) -0.0010(10) 0.0064(11) -0.0031(10)
N1 0.0187(13) 0.0190(14) 0.0192(14) 0.0050(11) 0.0007(11) -0.0050(12)
C1 0.0196(16) 0.0191(16) 0.0178(16) -0.0005(13) 0.0013(13) 0.0026(13)
O2 0.0505(18) 0.0415(17) 0.054(2) -0.0199(15) 0.0310(16) -0.0123(14)
C2 0.0240(17) 0.0175(16) 0.0225(17) 0.0000(14) 0.0007(14) 0.0001(14)
O3 0.0374(15) 0.0239(13) 0.0297(14) -0.0033(11) 0.0094(12) -0.0004(11)
C3 0.0208(16) 0.0158(15) 0.0179(16) -0.0002(12) 0.0013(13) 0.0005(12)
C4 0.0204(16) 0.0193(16) 0.0173(16) -0.0018(13) -0.0016(13) -0.0008(13)
C5 0.0260(17) 0.0141(15) 0.0208(17) -0.0018(13) 0.0003(14) 0.0026(13)
C6 0.0203(17) 0.0218(17) 0.0257(18) -0.0030(14) 0.0003(14) 0.0033(13)
C7 0.0201(16) 0.0217(16) 0.0184(16) -0.0005(13) 0.0021(13) -0.0044(14)
C8 0.0235(17) 0.0189(16) 0.0225(17) 0.0036(13) -0.0008(14) -0.0007(13)
C9 0.0195(16) 0.0168(16) 0.0263(18) -0.0037(14) 0.0035(14) 0.0060(13)
C10 0.0178(16) 0.0193(15) 0.0154(16) 0.0041(13) 0.0016(13) 0.0016(13)
C11 0.0215(16) 0.0152(15) 0.0199(16) 0.0020(13) 0.0012(13) -0.0009(13)
C12 0.0188(16) 0.0228(17) 0.0228(17) 0.0025(14) 0.0053(14) -0.0014(14)
C13 0.0196(16) 0.0172(15) 0.0173(16) 0.0015(13) 0.0007(13) 0.0057(13)
C14 0.0238(17) 0.0149(15) 0.0189(17) 0.0024(12) -0.0005(14) -0.0015(13)
C15 0.0199(16) 0.0179(16) 0.0212(17) 0.0015(13) 0.0017(14) 0.0000(13)
I2 0.02098(12) 0.03531(14) 0.02379(12) -0.00353(10) 0.00677(9) -0.00022(10)
N2 0.0216(14) 0.0216(14) 0.0204(15) -0.0072(12) -0.0014(12) 0.0047(12)
O4 0.0257(13) 0.0186(12) 0.0264(13) 0.0014(10) 0.0059(10) 0.0016(10)
O5 0.0422(16) 0.0365(15) 0.0446(17) 0.0095(13) 0.0279(14) 0.0118(13)
O6 0.0344(14) 0.0192(12) 0.0309(14) 0.0044(10) 0.0100(12) 0.0012(11)
C16 0.0168(15) 0.0177(16) 0.0194(16) 0.0021(13) -0.0019(13) -0.0014(13)
C17 0.0202(16) 0.0186(16) 0.0225(17) 0.0007(13) 0.0024(14) -0.0013(14)
C18 0.0200(16) 0.0171(16) 0.0200(17) -0.0017(13) 0.0005(13) -0.0012(13)
C19 0.0159(15) 0.0155(15) 0.0188(16) 0.0002(12) 0.0011(13) -0.0028(12)
C20 0.0225(17) 0.0154(15) 0.0216(17) 0.0017(13) -0.0026(14) 0.0040(13)
C21 0.0217(17) 0.0190(16) 0.0196(17) 0.0037(13) 0.0005(14) -0.0005(13)
C22 0.0179(16) 0.0218(16) 0.0199(17) -0.0036(13) 0.0028(13) -0.0032(13)
C23 0.0199(16) 0.0142(15) 0.0267(18) -0.0031(13) 0.0015(14) 0.0027(12)
C24 0.0182(16) 0.0181(16) 0.0240(17) 0.0043(13) 0.0041(13) 0.0000(13)
C25 0.0199(16) 0.0186(16) 0.0180(16) -0.0033(13) 0.0011(13) -0.0026(13)
C26 0.0242(17) 0.0173(15) 0.0181(16) -0.0021(13) 0.0023(13) 0.0031(14)
C27 0.0210(16) 0.0195(16) 0.0193(16) -0.0041(13) 0.0037(13) 0.0019(13)
C28 0.0177(15) 0.0207(16) 0.0156(15) -0.0028(13) 0.0030(13) -0.0006(13)
C29 0.0193(16) 0.0165(15) 0.0209(17) -0.0014(13) 0.0015(13) 0.0024(13)
C30 0.0187(16) 0.0197(16) 0.0212(17) -0.0026(13) 0.0039(14) 0.0021(13)

loop_
_atom_type_symbol
_atom_type_description
_atom_type_scat_dispersion_real
_atom_type_scat_dispersion_imag
_atom_type_scat_source
C C 0.0033 0.0016 'International Tables Vol C Tables 4.2.6.8 and 6.1.1.4'
H H 0.0000 0.0000 'International Tables Vol C Tables 4.2.6.8 and 6.1.1.4'
I I -0.4742 1.8119 'International Tables Vol C Tables 4.2.6.8 and 6.1.1.4'
N N 0.0061 0.0033 'International Tables Vol C Tables 4.2.6.8 and 6.1.1.4'
O O 0.0106 0.0060 'International Tables Vol C Tables 4.2.6.8 and 6.1.1.4'

loop_
_geom_angle_atom_site_label_1
_geom_angle_atom_site_label_2
_geom_angle_atom_site_label_3
_geom_angle
_geom_angle_site_symmetry_1
_geom_angle_site_symmetry_3
_geom_angle_publ_flag
O2 N1 O3 127.0(3) . . ?
O2 N1 C13 116.3(3) . . ?
O3 N1 C13 116.7(3) . . ?
O1 C1 C2 121.8(3) . . ?
O1 C1 C4 120.3(3) . . ?
C2 C1 C4 117.8(3) . . ?
C1 C2 H2 120.0 . . ?
C3 C2 C1 120.0(3) . . ?
C3 C2 H2 120.0 . . ?
C2 C3 H3 116.6 . . ?
C2 C3 C10 126.9(3) . . ?
C10 C3 H3 116.6 . . ?
C5 C4 C1 118.9(3) . . ?
C9 C4 C1 121.8(3) . . ?
C9 C4 C5 119.2(3) . . ?
C4 C5 H5 119.6 . . ?
C6 C5 C4 120.8(3) . . ?
C6 C5 H5 119.6 . . ?
C5 C6 H6 120.4 . . ?
C7 C6 C5 119.2(3) . . ?
C7 C6 H6 120.4 . . ?
C6 C7 I1 121.8(2) . . ?
C6 C7 C8 120.4(3) . . ?
C8 C7 I1 117.8(2) . . ?
C7 C8 H8 119.8 . . ?
C9 C8 C7 120.4(3) . . ?
C9 C8 H8 119.8 . . ?
C4 C9 H9 120.0 . . ?
C8 C9 C4 120.0(3) . . ?
C8 C9 H9 120.0 . . ?
C11 C10 C3 118.6(3) . . ?
C11 C10 C15 118.2(3) . . ?
C15 C10 C3 123.2(3) . . ?
C10 C11 H11 118.9 . . ?
C12 C11 C10 122.1(3) . . ?
C12 C11 H11 118.9 . . ?
C11 C12 H12 121.2 . . ?
C13 C12 C11 117.7(3) . . ?
C13 C12 H12 121.2 . . ?
C12 C13 N1 117.9(3) . . ?
C12 C13 C14 122.8(3) . . ?
C14 C13 N1 119.3(3) . . ?
C13 C14 H14 120.7 . . ?
C13 C14 C15 118.5(3) . . ?
C15 C14 H14 120.7 . . ?
C10 C15 H15 119.6 . . ?
C14 C15 C10 120.7(3) . . ?
C14 C15 H15 119.6 . . ?
O5 N2 O6 125.6(3) . . ?
O5 N2 C28 117.3(3) . . ?
O6 N2 C28 117.2(3) . . ?
O4 C16 C17 120.9(3) . . ?
O4 C16 C19 119.4(3) . . ?
C17 C16 C19 119.7(3) . . ?
C16 C17 H17 119.7 . . ?
C18 C17 C16 120.6(3) . . ?
C18 C17 H17 119.7 . . ?
C17 C18 H18 116.4 . . ?
C17 C18 C25 127.2(3) . . ?
C25 C18 H18 116.4 . . ?
C20 C19 C16 118.3(3) . . ?
C20 C19 C24 118.5(3) . . ?
C24 C19 C16 123.1(3) . . ?
C19 C20 H20 119.1 . . ?
C21 C20 C19 121.8(3) . . ?
C21 C20 H20 119.1 . . ?
C20 C21 H21 120.6 . . ?
C20 C21 C22 118.8(3) . . ?
C22 C21 H21 120.6 . . ?
C21 C22 I2 120.0(2) . . ?
C23 C22 I2 119.1(2) . . ?
C23 C22 C21 120.9(3) . . ?
C22 C23 H23 120.2 . . ?
C22 C23 C24 119.7(3) . . ?
C24 C23 H23 120.2 . . ?
C19 C24 H24 119.9 . . ?
C23 C24 C19 120.3(3) . . ?
C23 C24 H24 119.9 . . ?
C26 C25 C18 118.8(3) . . ?
C26 C25 C30 118.6(3) . . ?
C30 C25 C18 122.6(3) . . ?
C25 C26 H26 119.3 . . ?
C27 C26 C25 121.4(3) . . ?
C27 C26 H26 119.3 . . ?
C26 C27 H27 121.1 . . ?
C26 C27 C28 117.9(3) . . ?
C28 C27 H27 121.1 . . ?
C27 C28 N2 118.1(3) . . ?
C27 C28 C29 122.8(3) . . ?
C29 C28 N2 119.1(3) . . ?
C28 C29 H29 120.9 . . ?
C30 C29 C28 118.2(3) . . ?
C30 C29 H29 120.9 . . ?
C25 C30 H30 119.5 . . ?
C29 C30 C25 121.1(3) . . ?
C29 C30 H30 119.5 . . ?

loop_
_geom_bond_atom_site_label_1
_geom_bond_atom_site_label_2
_geom_bond_distance
_geom_bond_site_symmetry_2
_geom_bond_publ_flag
I1 C7 2.093(3) . ?
O1 C1 1.226(4) . ?
N1 O2 1.192(4) . ?
N1 O3 1.207(3) . ?
N1 C13 1.513(4) . ?
C1 C2 1.483(5) . ?
C1 C4 1.500(5) . ?
C2 H2 0.9500 . ?
C2 C3 1.330(5) . ?
C3 H3 0.9500 . ?
C3 C10 1.467(4) . ?
C4 C5 1.394(4) . ?
C4 C9 1.393(4) . ?
C5 H5 0.9500 . ?
C5 C6 1.388(5) . ?
C6 H6 0.9500 . ?
C6 C7 1.384(5) . ?
C7 C8 1.387(5) . ?
C8 H8 0.9500 . ?
C8 C9 1.379(5) . ?
C9 H9 0.9500 . ?
C10 C11 1.393(4) . ?
C10 C15 1.406(4) . ?
C11 H11 0.9500 . ?
C11 C12 1.386(5) . ?
C12 H12 0.9500 . ?
C12 C13 1.379(5) . ?
C13 C14 1.384(5) . ?
C14 H14 0.9500 . ?
C14 C15 1.388(5) . ?
C15 H15 0.9500 . ?
I2 C22 2.100(3) . ?
N2 O5 1.201(4) . ?
N2 O6 1.219(3) . ?
N2 C28 1.494(4) . ?
O4 C16 1.229(4) . ?
C16 C17 1.481(4) . ?
C16 C19 1.495(5) . ?
C17 H17 0.9500 . ?
C17 C18 1.317(5) . ?
C18 H18 0.9500 . ?
C18 C25 1.466(5) . ?
C19 C20 1.393(4) . ?
C19 C24 1.402(4) . ?
C20 H20 0.9500 . ?
C20 C21 1.376(5) . ?
C21 H21 0.9500 . ?
C21 C22 1.392(4) . ?
C22 C23 1.385(5) . ?
C23 H23 0.9500 . ?
C23 C24 1.389(5) . ?
C24 H24 0.9500 . ?
C25 C26 1.402(4) . ?
C25 C30 1.403(4) . ?
C26 H26 0.9500 . ?
C26 C27 1.382(5) . ?
C27 H27 0.9500 . ?
C27 C28 1.383(4) . ?
C28 C29 1.393(4) . ?
C29 H29 0.9500 . ?
C29 C30 1.378(5) . ?
C30 H30 0.9500 . ?

loop_
_geom_hbond_atom_site_label_D
_geom_hbond_atom_site_label_H
_geom_hbond_atom_site_label_A
_geom_hbond_distance_DH
_geom_hbond_distance_HA
_geom_hbond_distance_DA
_geom_hbond_angle_DHA
_geom_hbond_site_symmetry_A
_geom_hbond_publ_flag
C9 H9 O4 0.95 2.53 3.202(4) 128.2 1_545 yes
C14 H14 O6 0.95 2.53 3.370(4) 148.0 4 yes
C29 H29 O3 0.95 2.49 3.324(4) 146.8 4_556 yes

loop_
_geom_torsion_atom_site_label_1
_geom_torsion_atom_site_label_2
_geom_torsion_atom_site_label_3
_geom_torsion_atom_site_label_4
_geom_torsion
_geom_torsion_site_symmetry_1
_geom_torsion_site_symmetry_2
_geom_torsion_site_symmetry_3
_geom_torsion_site_symmetry_4
_geom_torsion_publ_flag
I1 C7 C8 C9 176.4(3) . . . . ?
O1 C1 C2 C3 7.9(5) . . . . ?
O1 C1 C4 C5 25.1(5) . . . . ?
O1 C1 C4 C9 -152.8(3) . . . . ?
N1 C13 C14 C15 -179.3(3) . . . . ?
C1 C2 C3 C10 -177.7(3) . . . . ?
C1 C4 C5 C6 -178.8(3) . . . . ?
C1 C4 C9 C8 177.2(3) . . . . ?
O2 N1 C13 C12 -1.6(4) . . . . ?
O2 N1 C13 C14 177.9(3) . . . . ?
C2 C1 C4 C5 -154.0(3) . . . . ?
C2 C1 C4 C9 28.0(5) . . . . ?
C2 C3 C10 C11 -167.7(3) . . . . ?
C2 C3 C10 C15 12.6(5) . . . . ?
O3 N1 C13 C12 -179.7(3) . . . . ?
O3 N1 C13 C14 -0.2(4) . . . . ?
C3 C10 C11 C12 179.7(3) . . . . ?
C3 C10 C15 C14 179.3(3) . . . . ?
C4 C1 C2 C3 -173.0(3) . . . . ?
C4 C5 C6 C7 1.4(5) . . . . ?
C5 C4 C9 C8 -0.7(5) . . . . ?
C5 C6 C7 I1 -177.9(2) . . . . ?
C5 C6 C7 C8 -0.4(5) . . . . ?
C6 C7 C8 C9 -1.2(5) . . . . ?
C7 C8 C9 C4 1.7(5) . . . . ?
C9 C4 C5 C6 -0.8(5) . . . . ?
C10 C11 C12 C13 1.3(5) . . . . ?
C11 C10 C15 C14 -0.4(5) . . . . ?
C11 C12 C13 N1 178.4(3) . . . . ?
C11 C12 C13 C14 -1.0(5) . . . . ?
C12 C13 C14 C15 0.1(5) . . . . ?
C13 C14 C15 C10 0.6(5) . . . . ?
C15 C10 C11 C12 -0.6(5) . . . . ?
I2 C22 C23 C24 -178.4(2) . . . . ?
N2 C28 C29 C30 179.5(3) . . . . ?
O4 C16 C17 C18 1.4(5) . . . . ?
O4 C16 C19 C20 -11.8(5) . . . . ?
O4 C16 C19 C24 165.7(3) . . . . ?
O5 N2 C28 C27 0.2(4) . . . . ?
O5 N2 C28 C29 -179.9(3) . . . . ?
O6 N2 C28 C27 -178.5(3) . . . . ?
O6 N2 C28 C29 1.5(4) . . . . ?
C16 C17 C18 C25 179.9(3) . . . . ?
C16 C19 C20 C21 177.6(3) . . . . ?
C16 C19 C24 C23 -176.9(3) . . . . ?
C17 C16 C19 C20 169.6(3) . . . . ?
C17 C16 C19 C24 -12.9(5) . . . . ?
C17 C18 C25 C26 -162.2(3) . . . . ?
C17 C18 C25 C30 18.9(5) . . . . ?
C18 C25 C26 C27 179.8(3) . . . . ?
C18 C25 C30 C29 178.7(3) . . . . ?
C19 C16 C17 C18 179.9(3) . . . . ?
C19 C20 C21 C22 -0.7(5) . . . . ?
C20 C19 C24 C23 0.6(5) . . . . ?
C20 C21 C22 I2 179.0(2) . . . . ?
C20 C21 C22 C23 0.8(5) . . . . ?
C21 C22 C23 C24 -0.2(5) . . . . ?
C22 C23 C24 C19 -0.5(5) . . . . ?
C24 C19 C20 C21 0.0(5) . . . . ?
C25 C26 C27 C28 1.8(5) . . . . ?
C26 C25 C30 C29 -0.2(5) . . . . ?
C26 C27 C28 N2 179.1(3) . . . . ?
C26 C27 C28 C29 -0.8(5) . . . . ?
C27 C28 C29 C30 -0.6(5) . . . . ?
C28 C29 C30 C25 1.1(5) . . . . ?
C30 C25 C26 C27 -1.3(5) . . . . ?

loop_
_publcif_info_tables.block_id
_publcif_info_tables.reference_item
{3a3a9225-eb67-4465-b6e2-8412c50cc47d} '_publcif_info_datablock.publ_exptl'
{d3295efa-852d-44ad-a5e4-4250d4fae11c} '_geom_hbond_atom_site_label_D'

loop_
_publcif_info_cif.paper_type
CB

loop_
_publcif_info_datablock.id
_publcif_info_datablock.publ_exptl
_publcif_info_datablock.publ_geom
_publcif_info_datablock.structure
{3a3a9225-eb67-4465-b6e2-8412c50cc47d} y y y
{af64e5c3-f862-4d02-bf81-e256df6cd3cb} y y y
{d3295efa-852d-44ad-a5e4-4250d4fae11c} y y y

loop_
_publcif_info_exptl_table_extra_item
sin_theta_over_lambda_max

loop_
_publcif_info_exptl_table_header_item
Datablock_name

_cod_database_fobs_code 2108802
